data_4089269
loop_
_publ_author_name
'Vivancos, \'Angela'
'Albrecht, Martin'

_publ_section_title
;
 Influence of the Linker Length and Coordination Mode of
 (Di)Triazolylidene Ligands on the Structure and Catalytic Transfer
 Hydrogenation Activity of Iridium(III) Centers
;
_journal_issue 8
_journal_name_full Organometallics
_journal_page_first 1580
_journal_paper_doi 10.1021/acs.organomet.7b00140
_journal_volume 36
_journal_year 2017
_chemical_formula_sum 'C23 H35 Cl F3 Ir N6 O3 S'
_chemical_formula_weight 760.28
_space_group_IT_number 2
_space_group_name_Hall '-P 1'
_space_group_name_H-M_alt 'P -1'
_symmetry_cell_setting triclinic
_symmetry_Int_Tables_number 2
_symmetry_space_group_name_Hall '-P 1'
_symmetry_space_group_name_H-M 'P -1'
_atom_sites_solution_hydrogens geom
_audit_creation_date 2016-04-11T17:08:40-00:00
_audit_creation_method 'WinGX routine CIF_UPDATE'
_cell_angle_alpha 93.064(3)
_cell_angle_beta 101.394(3)
_cell_angle_gamma 96.149(2)
_cell_formula_units_Z 2
_cell_length_a 8.8767(2)
_cell_length_b 10.5633(3)
_cell_length_c 15.0934(5)
_cell_measurement_reflns_used 16600
_cell_measurement_temperature 173(2)
_cell_measurement_theta_max 27.978
_cell_measurement_theta_min 1.94
_cell_volume 1375.34(7)
_computing_cell_refinement
;
        CrysAlisPro, Agilent Technologies,
        Version 1.171.37.35g (release 09-12-2014 CrysAlis171 .NET)
        (compiled Dec  9 2014,15:38:47)
;
_computing_data_collection
;
        CrysAlisPro, Agilent Technologies,
        Version 1.171.37.35g (release 09-12-2014 CrysAlis171 .NET)
        (compiled Dec  9 2014,15:38:47)
;
_computing_data_reduction
;
        CrysAlisPro, Agilent Technologies,
        Version 1.171.37.35g (release 09-12-2014 CrysAlis171 .NET)
        (compiled Dec  9 2014,15:38:47)
;
_computing_structure_refinement 'SHELXL-2013 (Sheldrick, 2013)'
_diffrn_ambient_environment N~2~
_diffrn_ambient_temperature 173(2)
_diffrn_detector 'CCD plate'
_diffrn_detector_area_resol_mean 16.0965
_diffrn_detector_type Eos
_diffrn_measured_fraction_theta_full 1
_diffrn_measured_fraction_theta_max 0.924
_diffrn_measurement_device 'four-circle diffractometer'
_diffrn_measurement_device_type 'SuperNova, Single source at offset, Eos'
_diffrn_measurement_method '\w scans'
_diffrn_orient_matrix_UB_11 -0.0319402
_diffrn_orient_matrix_UB_12 -0.0583195
_diffrn_orient_matrix_UB_13 -0.0256066
_diffrn_orient_matrix_UB_21 0.0007058
_diffrn_orient_matrix_UB_22 -0.0307666
_diffrn_orient_matrix_UB_23 0.0406907
_diffrn_orient_matrix_UB_31 -0.0756374
_diffrn_orient_matrix_UB_32 0.0155011
_diffrn_orient_matrix_UB_33 0.0005067
_diffrn_radiation_monochromator mirror
_diffrn_radiation_probe x-ray
_diffrn_radiation_type MoK\a
_diffrn_radiation_wavelength 0.71073
_diffrn_reflns_av_R_equivalents 0.0312
_diffrn_reflns_av_unetI/netI 0.045
_diffrn_reflns_Laue_measured_fraction_full 1
_diffrn_reflns_Laue_measured_fraction_max 0.924
_diffrn_reflns_limit_h_max 11
_diffrn_reflns_limit_h_min -11
_diffrn_reflns_limit_k_max 13
_diffrn_reflns_limit_k_min -13
_diffrn_reflns_limit_l_max 19
_diffrn_reflns_limit_l_min -19
_diffrn_reflns_number 23485
_diffrn_reflns_point_group_measured_fraction_full 1
_diffrn_reflns_point_group_measured_fraction_max 0.924
_diffrn_reflns_theta_full 25
_diffrn_reflns_theta_max 28.169
_diffrn_reflns_theta_min 1.945
_diffrn_source 'SuperNova (Mo) X-ray Source'
_exptl_absorpt_coefficient_mu 5.085
_exptl_absorpt_correction_T_max 0.727
_exptl_absorpt_correction_T_min 0.384
_exptl_absorpt_correction_type gaussian
_exptl_absorpt_process_details
;
        CrysAlisPro, Agilent Technologies,
        Version 1.171.37.35g (release 09-12-2014 CrysAlis171 .NET)
        (compiled Dec  9 2014,15:38:47)
Numerical absorption correction based on gaussian integration over
                        a multifaceted crystal model
        Empirical absorption correction using spherical harmonics,
 implemented in SCALE3 ABSPACK scaling algorithm.
;
_exptl_crystal_density_diffrn 1.836
_exptl_crystal_description prism
_exptl_crystal_F_000 752
_exptl_crystal_size_max 0.2557
_exptl_crystal_size_mid 0.1678
_exptl_crystal_size_min 0.0755
_refine_diff_density_max 1.24
_refine_diff_density_min -0.915
_refine_diff_density_rms 0.095
_refine_ls_extinction_method none
_refine_ls_goodness_of_fit_ref 1.036
_refine_ls_hydrogen_treatment constr
_refine_ls_matrix_type full
_refine_ls_number_parameters 352
_refine_ls_number_reflns 6232
_refine_ls_number_restraints 0
_refine_ls_restrained_S_all 1.036
_refine_ls_R_factor_all 0.0217
_refine_ls_R_factor_gt 0.0196
_refine_ls_shift/su_max 0.004
_refine_ls_shift/su_mean 0
_refine_ls_structure_factor_coef Fsqd
_refine_ls_weighting_details 'w=1/[\s^2^(Fo^2^)+(0.0214P)^2^+0.6694P] where P=(Fo^2^+2Fc^2^)/3'
_refine_ls_weighting_scheme calc
_refine_ls_wR_factor_gt 0.0446
_refine_ls_wR_factor_ref 0.0457
_reflns_Friedel_coverage 0
_reflns_number_gt 5891
_reflns_number_total 6232
_reflns_threshold_expression 'I > 2\s(I)'
_cod_data_source_file 3c.cif
_cod_data_source_block 16ma039
_cod_database_code 4089269

loop_
_symmetry_equiv_pos_as_xyz
'x, y, z'
'-x, -y, -z'

loop_
_atom_site_label
_atom_site_type_symbol
_atom_site_fract_x
_atom_site_fract_y
_atom_site_fract_z
_atom_site_U_iso_or_equiv
_atom_site_adp_type
_atom_site_occupancy
_atom_site_site_symmetry_order
_atom_site_calc_flag
_atom_site_refinement_flags_posn
_atom_site_refinement_flags_adp
C1 C 0.1847(3) 0.2715(2) 0.70852(17) 0.0180(5) Uani 1 1 d . .
C1A C 0.9517(4) 0.6121(3) 0.8434(2) 0.0345(7) Uani 1 1 d . .
C2 C 0.0242(3) 0.2644(3) 0.68627(18) 0.0203(5) Uani 1 1 d . .
C3 C -0.0923(3) 0.1616(3) 0.70381(19) 0.0251(6) Uani 1 1 d . .
H3A H -0.1922 0.1964 0.7008 0.03 Uiso 1 1 calc R U
H3B H -0.0586 0.1359 0.7661 0.03 Uiso 1 1 calc R U
C4 C -0.1173(3) 0.0445(3) 0.6381(2) 0.0254(6) Uani 1 1 d . .
H4A H -0.1994 -0.0169 0.653 0.03 Uiso 1 1 calc R U
H4B H -0.1554 0.0699 0.5762 0.03 Uiso 1 1 calc R U
C5 C 0.0234(3) -0.0222(2) 0.63759(17) 0.0189(5) Uani 1 1 d . .
C6 C 0.1803(3) 0.0019(2) 0.68070(17) 0.0167(5) Uani 1 1 d . .
C7 C -0.1616(4) 0.4073(3) 0.6034(2) 0.0413(8) Uani 1 1 d . .
H7A H -0.1648 0.4982 0.6186 0.062 Uiso 1 1 calc R U
H7B H -0.2429 0.3565 0.6261 0.062 Uiso 1 1 calc R U
H7C H -0.1785 0.391 0.5374 0.062 Uiso 1 1 calc R U
C8 C 0.3868(3) 0.4574(3) 0.6931(2) 0.0289(7) Uani 1 1 d . .
H8A H 0.4626 0.4048 0.7255 0.035 Uiso 1 1 calc R U
H8B H 0.3928 0.538 0.731 0.035 Uiso 1 1 calc R U
C9 C 0.4292(4) 0.4878(3) 0.6037(2) 0.0434(9) Uani 1 1 d . .
H9A H 0.4296 0.408 0.5674 0.065 Uiso 1 1 calc R U
H9B H 0.5323 0.5366 0.6149 0.065 Uiso 1 1 calc R U
H9C H 0.3532 0.5383 0.5707 0.065 Uiso 1 1 calc R U
C10 C -0.1365(3) -0.2020(3) 0.5296(2) 0.0320(7) Uani 1 1 d . .
H10A H -0.1113 -0.2751 0.4949 0.048 Uiso 1 1 calc R U
H10B H -0.1863 -0.1438 0.4878 0.048 Uiso 1 1 calc R U
H10C H -0.2072 -0.2323 0.5684 0.048 Uiso 1 1 calc R U
C11 C 0.3954(3) -0.1413(3) 0.66870(19) 0.0238(6) Uani 1 1 d . .
H11A H 0.3932 -0.223 0.698 0.029 Uiso 1 1 calc R U
H11B H 0.4634 -0.0756 0.712 0.029 Uiso 1 1 calc R U
C12 C 0.4615(4) -0.1566(3) 0.5844(2) 0.0329(7) Uani 1 1 d . .
H12A H 0.3925 -0.2194 0.5404 0.049 Uiso 1 1 calc R U
H12B H 0.5638 -0.1859 0.6003 0.049 Uiso 1 1 calc R U
H12C H 0.4712 -0.0743 0.5577 0.049 Uiso 1 1 calc R U
C101 C 0.2606(3) 0.1282(2) 0.90200(17) 0.0187(5) Uani 1 1 d . .
C102 C 0.3573(3) 0.2481(2) 0.90523(17) 0.0186(5) Uani 1 1 d . .
C103 C 0.5019(3) 0.2218(3) 0.88791(17) 0.0197(5) Uani 1 1 d . .
C104 C 0.5008(3) 0.0839(3) 0.87811(17) 0.0193(5) Uani 1 1 d . .
C105 C 0.3536(3) 0.0263(2) 0.88830(17) 0.0189(5) Uani 1 1 d . .
C111 C 0.1077(3) 0.1113(3) 0.93122(19) 0.0258(6) Uani 1 1 d . .
H11C H 0.1256 0.1078 0.9972 0.039 Uiso 1 1 calc R U
H11D H 0.0474 0.0317 0.9018 0.039 Uiso 1 1 calc R U
H11E H 0.0504 0.1834 0.9137 0.039 Uiso 1 1 calc R U
C112 C 0.3108(4) 0.3768(3) 0.9275(2) 0.0283(6) Uani 1 1 d . .
H11F H 0.3264 0.3928 0.9934 0.043 Uiso 1 1 calc R U
H11G H 0.2014 0.3787 0.9001 0.043 Uiso 1 1 calc R U
H11H H 0.3743 0.443 0.9035 0.043 Uiso 1 1 calc R U
C113 C 0.6409(3) 0.3161(3) 0.8865(2) 0.0282(6) Uani 1 1 d . .
H11I H 0.6084 0.4011 0.8779 0.042 Uiso 1 1 calc R U
H11J H 0.6894 0.2902 0.8365 0.042 Uiso 1 1 calc R U
H11K H 0.7155 0.3182 0.944 0.042 Uiso 1 1 calc R U
C114 C 0.6378(3) 0.0188(3) 0.8660(2) 0.0279(6) Uani 1 1 d . .
H11L H 0.6118 -0.0738 0.8652 0.042 Uiso 1 1 calc R U
H11M H 0.7251 0.0475 0.9163 0.042 Uiso 1 1 calc R U
H11N H 0.6664 0.0401 0.8086 0.042 Uiso 1 1 calc R U
C115 C 0.3023(3) -0.1134(3) 0.8873(2) 0.0260(6) Uani 1 1 d . .
H11O H 0.3704 -0.162 0.8586 0.039 Uiso 1 1 calc R U
H11P H 0.1957 -0.1327 0.8529 0.039 Uiso 1 1 calc R U
H11Q H 0.3074 -0.1372 0.9496 0.039 Uiso 1 1 calc R U
N1 N -0.0105(3) 0.3717(2) 0.64513(16) 0.0260(5) Uani 1 1 d . .
N2 N 0.1139(3) 0.4499(2) 0.64119(17) 0.0289(6) Uani 1 1 d . .
N3 N 0.2300(3) 0.3884(2) 0.68064(15) 0.0215(5) Uani 1 1 d . .
N4 N 0.0056(3) -0.1346(2) 0.58599(15) 0.0212(5) Uani 1 1 d . .
N5 N 0.1347(3) -0.1865(2) 0.59185(15) 0.0235(5) Uani 1 1 d . .
N6 N 0.2377(2) -0.1041(2) 0.64830(15) 0.0188(5) Uani 1 1 d . .
O1 O 0.6819(3) 0.6816(3) 0.84149(19) 0.0525(7) Uani 1 1 d . .
O2 O 0.8848(3) 0.8385(2) 0.8161(2) 0.0506(7) Uani 1 1 d . .
O3 O 0.7724(3) 0.6702(3) 0.70073(17) 0.0540(7) Uani 1 1 d . .
F1 F 0.9985(3) 0.6380(3) 0.93152(16) 0.0769(8) Uani 1 1 d . .
F2 F 0.8992(3) 0.48792(19) 0.82757(17) 0.0571(6) Uani 1 1 d . .
F3 F 1.0759(2) 0.62818(19) 0.80745(17) 0.0536(6) Uani 1 1 d . .
S1 S 0.80548(8) 0.71208(7) 0.79522(5) 0.02760(16) Uani 1 1 d . .
Cl1 Cl 0.47737(7) 0.16841(6) 0.65701(4) 0.02196(13) Uani 1 1 d . .
Ir1 Ir 0.31645(2) 0.14377(2) 0.77002(2) 0.01368(4) Uani 1 1 d . .

loop_
_atom_site_aniso_label
_atom_site_aniso_U_11
_atom_site_aniso_U_22
_atom_site_aniso_U_33
_atom_site_aniso_U_23
_atom_site_aniso_U_13
_atom_site_aniso_U_12
C1 0.0193(13) 0.0198(13) 0.0147(12) -0.0013(10) 0.0023(10) 0.0050(10)
C1A 0.0283(16) 0.0351(17) 0.0397(19) 0.0010(14) 0.0071(14) 0.0019(13)
C2 0.0208(13) 0.0228(13) 0.0180(13) -0.0034(10) 0.0027(11) 0.0104(11)
C3 0.0155(13) 0.0361(16) 0.0247(15) 0.0009(12) 0.0048(11) 0.0067(12)
C4 0.0125(12) 0.0335(16) 0.0281(15) 0.0020(12) 0.0015(11) -0.0011(11)
C5 0.0182(13) 0.0212(13) 0.0165(13) 0.0023(10) 0.0039(10) -0.0015(10)
C6 0.0170(12) 0.0189(12) 0.0151(12) 0.0032(10) 0.0047(10) 0.0024(10)
C7 0.0345(18) 0.0400(19) 0.045(2) -0.0044(15) -0.0107(15) 0.0228(15)
C8 0.0297(16) 0.0195(14) 0.0322(16) 0.0026(12) -0.0035(13) -0.0034(12)
C9 0.0362(18) 0.046(2) 0.045(2) 0.0268(17) 0.0004(16) -0.0054(16)
C10 0.0246(15) 0.0401(18) 0.0264(16) -0.0087(13) 0.0036(13) -0.0100(13)
C11 0.0244(14) 0.0192(13) 0.0277(15) 0.0005(11) 0.0032(12) 0.0075(11)
C12 0.0288(16) 0.0335(17) 0.0375(18) -0.0075(14) 0.0116(14) 0.0052(13)
C101 0.0193(13) 0.0235(13) 0.0135(12) 0.0018(10) 0.0039(10) 0.0030(11)
C102 0.0205(13) 0.0205(13) 0.0142(12) 0.0021(10) 0.0019(10) 0.0021(10)
C103 0.0185(13) 0.0236(13) 0.0145(12) 0.0006(10) -0.0008(10) -0.0007(11)
C104 0.0189(13) 0.0250(13) 0.0135(12) 0.0029(10) 0.0004(10) 0.0050(11)
C105 0.0219(13) 0.0217(13) 0.0135(12) 0.0054(10) 0.0030(10) 0.0031(10)
C111 0.0223(14) 0.0346(16) 0.0218(14) 0.0039(12) 0.0091(12) 0.0004(12)
C112 0.0364(17) 0.0241(14) 0.0249(15) -0.0018(12) 0.0074(13) 0.0052(13)
C113 0.0204(14) 0.0337(16) 0.0259(15) 0.0025(12) -0.0016(12) -0.0060(12)
C114 0.0207(14) 0.0368(17) 0.0253(15) 0.0014(12) 0.0000(12) 0.0083(12)
C115 0.0319(16) 0.0214(14) 0.0248(15) 0.0053(11) 0.0055(12) 0.0024(12)
N1 0.0245(12) 0.0252(12) 0.0260(13) -0.0028(10) -0.0038(10) 0.0112(10)
N2 0.0333(14) 0.0211(12) 0.0288(14) -0.0014(10) -0.0050(11) 0.0105(10)
N3 0.0243(12) 0.0175(11) 0.0208(12) 0.0013(9) -0.0015(10) 0.0056(9)
N4 0.0186(11) 0.0260(12) 0.0172(11) -0.0010(9) 0.0033(9) -0.0039(9)
N5 0.0236(12) 0.0238(12) 0.0210(12) -0.0043(9) 0.0050(10) -0.0039(10)
N6 0.0188(11) 0.0193(11) 0.0179(11) 0.0006(9) 0.0042(9) 0.0006(9)
O1 0.0353(13) 0.0626(17) 0.0683(19) 0.0164(14) 0.0266(13) 0.0093(12)
O2 0.0397(14) 0.0260(12) 0.086(2) -0.0050(12) 0.0157(14) 0.0023(10)
O3 0.0713(19) 0.0581(17) 0.0311(13) -0.0032(12) -0.0003(13) 0.0244(14)
F1 0.0813(18) 0.110(2) 0.0362(13) -0.0016(13) -0.0110(12) 0.0453(16)
F2 0.0481(13) 0.0307(11) 0.0925(18) 0.0183(11) 0.0140(12) -0.0006(9)
F3 0.0320(11) 0.0381(11) 0.0953(18) -0.0015(11) 0.0256(11) 0.0053(9)
S1 0.0263(4) 0.0271(4) 0.0293(4) -0.0005(3) 0.0067(3) 0.0022(3)
Cl1 0.0191(3) 0.0268(3) 0.0220(3) 0.0033(3) 0.0091(3) 0.0018(3)
Ir1 0.01173(5) 0.01553(5) 0.01380(6) 0.00174(4) 0.00249(4) 0.00165(4)

loop_
_atom_type_symbol
_atom_type_description
_atom_type_scat_dispersion_real
_atom_type_scat_dispersion_imag
_atom_type_scat_source
C C 0.0033 0.0016 'International Tables Vol C Tables 4.2.6.8 and 6.1.1.4'
H H 0 0 'International Tables Vol C Tables 4.2.6.8 and 6.1.1.4'
N N 0.0061 0.0033 'International Tables Vol C Tables 4.2.6.8 and 6.1.1.4'
O O 0.0106 0.006 'International Tables Vol C Tables 4.2.6.8 and 6.1.1.4'
F F 0.0171 0.0103 'International Tables Vol C Tables 4.2.6.8 and 6.1.1.4'
S S 0.1246 0.1234 'International Tables Vol C Tables 4.2.6.8 and 6.1.1.4'
Cl Cl 0.1484 0.1585 'International Tables Vol C Tables 4.2.6.8 and 6.1.1.4'
Ir Ir -1.4442 7.9887 'International Tables Vol C Tables 4.2.6.8 and 6.1.1.4'

loop_
_exptl_crystal_face_index_h
_exptl_crystal_face_index_k
_exptl_crystal_face_index_l
_exptl_crystal_face_perp_dist
0 -1 5 0.0377
0 1 -5 0.0377
5 -2 0 0.1067
-5 2 0 0.1067
0 5 -2 0.0682
0 -5 2 0.0452

loop_
_geom_angle_atom_site_label_1
_geom_angle_atom_site_label_2
_geom_angle_atom_site_label_3
_geom_angle
N3 C1 C2 102.2(2)
N3 C1 Ir1 129.15(19)
C2 C1 Ir1 128.6(2)
F1 C1A F3 106.9(3)
F1 C1A F2 108.6(3)
F3 C1A F2 105.7(3)
F1 C1A S1 111.7(2)
F3 C1A S1 111.9(2)
F2 C1A S1 111.7(2)
N1 C2 C1 107.1(2)
N1 C2 C3 124.7(2)
C1 C2 C3 128.2(2)
C2 C3 C4 114.0(2)
C2 C3 H3A 108.8
C4 C3 H3A 108.8
C2 C3 H3B 108.8
C4 C3 H3B 108.8
H3A C3 H3B 107.6
C5 C4 C3 115.0(2)
C5 C4 H4A 108.5
C3 C4 H4A 108.5
C5 C4 H4B 108.5
C3 C4 H4B 108.5
H4A C4 H4B 107.5
N4 C5 C6 107.1(2)
N4 C5 C4 117.9(2)
C6 C5 C4 135.1(2)
N6 C6 C5 101.1(2)
N6 C6 Ir1 122.98(18)
C5 C6 Ir1 135.9(2)
N1 C7 H7A 109.5
N1 C7 H7B 109.5
H7A C7 H7B 109.5
N1 C7 H7C 109.5
H7A C7 H7C 109.5
H7B C7 H7C 109.5
N3 C8 C9 112.0(2)
N3 C8 H8A 109.2
C9 C8 H8A 109.2
N3 C8 H8B 109.2
C9 C8 H8B 109.2
H8A C8 H8B 107.9
C8 C9 H9A 109.5
C8 C9 H9B 109.5
H9A C9 H9B 109.5
C8 C9 H9C 109.5
H9A C9 H9C 109.5
H9B C9 H9C 109.5
N4 C10 H10A 109.5
N4 C10 H10B 109.5
H10A C10 H10B 109.5
N4 C10 H10C 109.5
H10A C10 H10C 109.5
H10B C10 H10C 109.5
N6 C11 C12 112.0(2)
N6 C11 H11A 109.2
C12 C11 H11A 109.2
N6 C11 H11B 109.2
C12 C11 H11B 109.2
H11A C11 H11B 107.9
C11 C12 H12A 109.5
C11 C12 H12B 109.5
H12A C12 H12B 109.5
C11 C12 H12C 109.5
H12A C12 H12C 109.5
H12B C12 H12C 109.5
C102 C101 C105 107.6(2)
C102 C101 C111 125.4(2)
C105 C101 C111 125.3(2)
C102 C101 Ir1 72.79(14)
C105 C101 Ir1 72.98(14)
C111 C101 Ir1 131.46(19)
C103 C102 C101 108.2(2)
C103 C102 C112 127.0(2)
C101 C102 C112 124.7(2)
C103 C102 Ir1 71.93(15)
C101 C102 Ir1 68.60(14)
C112 C102 Ir1 127.11(19)
C102 C103 C104 108.3(2)
C102 C103 C113 127.5(3)
C104 C103 C113 124.0(2)
C102 C103 Ir1 70.93(14)
C104 C103 Ir1 71.53(14)
C113 C103 Ir1 126.85(19)
C105 C104 C103 108.1(2)
C105 C104 C114 127.7(2)
C103 C104 C114 124.1(2)
C105 C104 Ir1 70.65(14)
C103 C104 Ir1 70.42(14)
C114 C104 Ir1 127.72(19)
C104 C105 C101 107.7(2)
C104 C105 C115 126.8(2)
C101 C105 C115 125.4(2)
C104 C105 Ir1 72.18(14)
C101 C105 Ir1 68.23(14)
C115 C105 Ir1 125.90(19)
C101 C111 H11C 109.5
C101 C111 H11D 109.5
H11C C111 H11D 109.5
C101 C111 H11E 109.5
H11C C111 H11E 109.5
H11D C111 H11E 109.5
C102 C112 H11F 109.5
C102 C112 H11G 109.5
H11F C112 H11G 109.5
C102 C112 H11H 109.5
H11F C112 H11H 109.5
H11G C112 H11H 109.5
C103 C113 H11I 109.5
C103 C113 H11J 109.5
H11I C113 H11J 109.5
C103 C113 H11K 109.5
H11I C113 H11K 109.5
H11J C113 H11K 109.5
C104 C114 H11L 109.5
C104 C114 H11M 109.5
H11L C114 H11M 109.5
C104 C114 H11N 109.5
H11L C114 H11N 109.5
H11M C114 H11N 109.5
C105 C115 H11O 109.5
C105 C115 H11P 109.5
H11O C115 H11P 109.5
C105 C115 H11Q 109.5
H11O C115 H11Q 109.5
H11P C115 H11Q 109.5
N2 N1 C2 112.6(2)
N2 N1 C7 118.1(3)
C2 N1 C7 129.2(3)
N1 N2 N3 103.3(2)
N2 N3 C1 114.6(2)
N2 N3 C8 116.3(2)
C1 N3 C8 129.0(2)
N5 N4 C5 113.1(2)
N5 N4 C10 118.8(2)
C5 N4 C10 128.1(2)
N4 N5 N6 103.5(2)
N5 N6 C6 115.3(2)
N5 N6 C11 114.8(2)
C6 N6 C11 129.8(2)
O2 S1 O1 115.31(16)
O2 S1 O3 114.38(18)
O1 S1 O3 115.10(18)
O2 S1 C1A 103.06(15)
O1 S1 C1A 103.85(15)
O3 S1 C1A 102.75(15)
C1 Ir1 C6 88.36(10)
C1 Ir1 C101 106.29(10)
C6 Ir1 C101 108.98(10)
C1 Ir1 C102 93.84(10)
C6 Ir1 C102 146.49(10)
C101 Ir1 C102 38.61(9)
C1 Ir1 C105 144.09(10)
C6 Ir1 C105 96.07(10)
C101 Ir1 C105 38.79(10)
C102 Ir1 C105 63.73(9)
C1 Ir1 C103 116.02(10)
C6 Ir1 C103 155.51(10)
C101 Ir1 C103 63.77(10)
C102 Ir1 C103 37.13(10)
C105 Ir1 C103 63.18(9)
C1 Ir1 C104 153.91(10)
C6 Ir1 C104 117.48(10)
C101 Ir1 C104 63.74(10)
C102 Ir1 C104 62.96(10)
C105 Ir1 C104 37.17(9)
C103 Ir1 C104 38.04(10)
C1 Ir1 Cl1 88.91(7)
C6 Ir1 Cl1 86.57(7)
C101 Ir1 Cl1 158.17(7)
C102 Ir1 Cl1 126.87(7)
C105 Ir1 Cl1 126.86(7)
C103 Ir1 Cl1 95.69(7)
C104 Ir1 Cl1 95.76(7)

loop_
_geom_bond_atom_site_label_1
_geom_bond_atom_site_label_2
_geom_bond_distance
C1 N3 1.371(3)
C1 C2 1.390(4)
C1 Ir1 2.023(3)
C1A F1 1.317(4)
C1A F3 1.321(4)
C1A F2 1.336(4)
C1A S1 1.826(3)
C2 N1 1.357(3)
C2 C3 1.489(4)
C3 C4 1.513(4)
C3 H3A 0.99
C3 H3B 0.99
C4 C5 1.499(4)
C4 H4A 0.99
C4 H4B 0.99
C5 N4 1.361(3)
C5 C6 1.406(3)
C6 N6 1.384(3)
C6 Ir1 2.068(2)
C7 N1 1.462(4)
C7 H7A 0.98
C7 H7B 0.98
C7 H7C 0.98
C8 N3 1.473(3)
C8 C9 1.512(4)
C8 H8A 0.99
C8 H8B 0.99
C9 H9A 0.98
C9 H9B 0.98
C9 H9C 0.98
C10 N4 1.464(3)
C10 H10A 0.98
C10 H10B 0.98
C10 H10C 0.98
C11 N6 1.473(3)
C11 C12 1.512(4)
C11 H11A 0.99
C11 H11B 0.99
C12 H12A 0.98
C12 H12B 0.98
C12 H12C 0.98
C101 C102 1.445(4)
C101 C105 1.454(4)
C101 C111 1.504(4)
C101 Ir1 2.156(2)
C102 C103 1.413(4)
C102 C112 1.502(4)
C102 Ir1 2.212(3)
C103 C104 1.455(4)
C103 C113 1.505(4)
C103 Ir1 2.225(2)
C104 C105 1.422(4)
C104 C114 1.496(4)
C104 Ir1 2.240(3)
C105 C115 1.495(4)
C105 Ir1 2.220(2)
C111 H11C 0.98
C111 H11D 0.98
C111 H11E 0.98
C112 H11F 0.98
C112 H11G 0.98
C112 H11H 0.98
C113 H11I 0.98
C113 H11J 0.98
C113 H11K 0.98
C114 H11L 0.98
C114 H11M 0.98
C114 H11N 0.98
C115 H11O 0.98
C115 H11P 0.98
C115 H11Q 0.98
N1 N2 1.320(3)
N2 N3 1.334(3)
N4 N5 1.311(3)
N5 N6 1.328(3)
O1 S1 1.431(2)
O2 S1 1.430(2)
O3 S1 1.434(3)
Cl1 Ir1 2.4389(6)
